data_4038459
loop_
_publ_author_name
'Wilde, Justin H.'
'Dickie, Diane A.'
'Harman, W. Dean'

_publ_section_title
;
 A Highly Divergent Synthesis of 3-Aminotetrahydropyridines.
;
_journal_name_full 'The Journal of organic chemistry'
_journal_paper_doi 10.1021/acs.joc.0c00853
_journal_year 2020
_chemical_absolute_configuration ad
_chemical_formula_sum 'C25 H37 B N9 O4 P W'
_chemical_formula_weight 753.26
_space_group_crystal_system monoclinic
_space_group_IT_number 4
_space_group_name_Hall 'P 2yb'
_space_group_name_H-M_alt 'P 1 21 1'
_atom_sites_solution_hydrogens mixed
_atom_sites_solution_primary dual
_cell_angle_alpha 90
_cell_angle_beta 91.092(2)
_cell_angle_gamma 90
_cell_formula_units_Z 4
_cell_length_a 11.7009(10)
_cell_length_b 13.1974(11)
_cell_length_c 19.6819(17)
_cell_measurement_reflns_used 9322
_cell_measurement_temperature 100.(2)
_cell_measurement_theta_max 31.5147
_cell_measurement_theta_min 2.3264
_cell_volume 3038.8(4)
_computing_cell_refinement 'SAINT V8.38A (Bruker AXS Inc., 2017)'
_computing_data_collection 'Bruker Instrument Service v2017.5.0.0'
_computing_data_reduction 'SAINT V8.38A (Bruker AXS Inc., 2017)'
_computing_structure_refinement 'SHELXL-2017/1 (Sheldrick, 2017)'
_computing_structure_solution 'SHELXT 2014/5 (Sheldrick, 2014)'
_diffrn_ambient_temperature 100.(2)
_diffrn_detector_area_resol_mean 8.3333
_diffrn_measured_fraction_theta_full 0.999
_diffrn_measured_fraction_theta_max 0.999
_diffrn_measurement_device_type 'Bruker Kappa APEXII Duo'
_diffrn_measurement_method '\w scans'
_diffrn_radiation_monochromator graphite
_diffrn_radiation_type 'Mo K\a'
_diffrn_radiation_wavelength 0.71073
_diffrn_reflns_av_R_equivalents 0.0367
_diffrn_reflns_av_unetI/netI 0.0337
_diffrn_reflns_limit_h_max 17
_diffrn_reflns_limit_h_min -17
_diffrn_reflns_limit_k_max 19
_diffrn_reflns_limit_k_min -19
_diffrn_reflns_limit_l_max 28
_diffrn_reflns_limit_l_min -28
_diffrn_reflns_number 83601
_diffrn_reflns_theta_full 31.55
_diffrn_reflns_theta_max 31.55
_diffrn_reflns_theta_min 1.74
_diffrn_source 'fine-focus sealed tube'
_exptl_absorpt_coefficient_mu 3.901
_exptl_absorpt_correction_T_max 0.69
_exptl_absorpt_correction_T_min 0.57
_exptl_absorpt_correction_type multi-scan
_exptl_absorpt_process_details
;
SADABS-2016/2 - Bruker AXS area detector scaling and absorption correction
;
_exptl_crystal_colour colourless
_exptl_crystal_density_diffrn 1.646
_exptl_crystal_density_method 'not measured'
_exptl_crystal_description block
_exptl_crystal_F_000 1504
_exptl_crystal_size_max 0.253
_exptl_crystal_size_mid 0.171
_exptl_crystal_size_min 0.104
_refine_diff_density_max 0.855
_refine_diff_density_min -1.103
_refine_ls_abs_structure_details
;

Refined as an inversion twin.
;
_refine_ls_abs_structure_Flack 0.483(8)
_refine_ls_extinction_method none
_refine_ls_goodness_of_fit_ref 1.021
_refine_ls_hydrogen_treatment mixed
_refine_ls_matrix_type full
_refine_ls_number_parameters 746
_refine_ls_number_reflns 20303
_refine_ls_number_restraints 1
_refine_ls_restrained_S_all 1.021
_refine_ls_R_factor_all 0.0292
_refine_ls_R_factor_gt 0.0231
_refine_ls_shift/su_max 0.002
_refine_ls_shift/su_mean 0.000
_refine_ls_structure_factor_coef Fsqd
_refine_ls_weighting_details 'w=1/[\s^2^(Fo^2^)+(0.0139P)^2^+2.1438P] where P=(Fo^2^+2Fc^2^)/3'
_refine_ls_weighting_scheme calc
_refine_ls_wR_factor_gt 0.0448
_refine_ls_wR_factor_ref 0.0467
_reflns_number_gt 18370
_reflns_number_total 20303
_reflns_threshold_expression 'I > 2\s(I)'
_cod_data_source_file jo0c00853_si_001.cif
_cod_data_source_block 2
_cod_depositor_comments
;
The following automatic conversions were performed:

data item '_exptl_absorpt_correction_type' value 'Multi-Scan' was
changed to 'multi-scan' in accordance with the
/home/data/users/saulius/crontab/automatic-downloads/rss-feeds/ACS/lib/dictionaries/cif_core.dic
dictionary named 'cif_core.dic' version 2.4.2 last updated on
2011-04-26.

Automatic conversion script
Id: cif_fix_values 7556 2019-12-06 15:28:31Z antanas 
;
_cod_original_sg_symbol_H-M 'P 21'
_cod_database_code 4038459

loop_
_space_group_symop_operation_xyz
'x, y, z'
'-x, y+1/2, -z'

loop_
_atom_site_type_symbol
_atom_site_label
_atom_site_fract_x
_atom_site_fract_y
_atom_site_fract_z
_atom_site_U_iso_or_equiv
_atom_site_adp_type
_atom_site_calc_flag
_atom_site_refinement_flags_adp
_atom_site_refinement_flags_occupancy
_atom_site_refinement_flags_posn
_atom_site_occupancy
_atom_site_disorder_assembly
_atom_site_disorder_group
W W1 0.71910(2) 0.07789(2) 0.51395(2) 0.00895(5) Uani d . . . 1 . .
P P1 0.60743(11) -0.0821(2) 0.53436(7) 0.0125(3) Uani d . . . 1 . .
O O1 0.5374(4) 0.1584(4) 0.4190(2) 0.0180(11) Uani d . . . 1 . .
O O2 0.7867(4) 0.2817(4) 0.2937(3) 0.0260(12) Uani d . . . 1 . .
O O3 1.0967(4) 0.1876(5) 0.4068(3) 0.0249(10) Uani d . . . 1 . .
O O4 1.1646(3) 0.0696(5) 0.3367(2) 0.0163(9) Uani d . . . 1 . .
N N1 0.8468(4) 0.0185(5) 0.5916(3) 0.0129(11) Uani d . . . 1 . .
N N2 0.8652(4) 0.0714(7) 0.6514(2) 0.0158(10) Uani d . . . 1 . .
N N3 0.6245(4) 0.1323(4) 0.6033(2) 0.0125(10) Uani d . . . 1 . .
N N4 0.6783(4) 0.1607(5) 0.6628(3) 0.0169(11) Uani d . . . 1 . .
N N5 0.8021(4) 0.2243(4) 0.5396(3) 0.0132(10) Uani d . . . 1 . .
N N6 0.8366(4) 0.2449(5) 0.6053(3) 0.0156(10) Uani d . . . 1 . .
N N7 0.6135(4) 0.1260(4) 0.4573(3) 0.0118(11) Uani d . . . 1 . .
N N8 0.7594(4) 0.1229(5) 0.3332(3) 0.0116(10) Uani d . . . 1 . .
C C1 0.9157(5) -0.0630(6) 0.5945(3) 0.0151(15) Uani d . . . 1 . .
H H1 0.921001 -0.1125 0.559656 0.018 Uiso calc U . R 1 . .
C C2 0.9773(5) -0.0652(6) 0.6544(3) 0.0206(16) Uani d . . . 1 . .
H H2 1.031514 -0.114728 0.668711 0.025 Uiso calc U . R 1 . .
C C3 0.9438(5) 0.0198(6) 0.6894(3) 0.0201(13) Uani d . . . 1 . .
H H3 0.971312 0.03923 0.733185 0.024 Uiso calc U . R 1 . .
C C4 0.5118(5) 0.1463(6) 0.6117(4) 0.0179(14) Uani d . . . 1 . .
H H4 0.454122 0.133416 0.5782 0.021 Uiso calc U . R 1 . .
C C5 0.4924(6) 0.1830(6) 0.6776(3) 0.0231(14) Uani d . . . 1 . .
H H5 0.420966 0.198317 0.697329 0.028 Uiso calc U . R 1 . .
C C6 0.5987(6) 0.1919(6) 0.7068(3) 0.0237(14) Uani d . . . 1 . .
H H6 0.614176 0.216242 0.751484 0.028 Uiso calc U . R 1 . .
C C7 0.8217(5) 0.3087(6) 0.5034(3) 0.0178(12) Uani d . . . 1 . .
H H7 0.804666 0.316403 0.456335 0.021 Uiso calc U . R 1 . .
C C8 0.8707(5) 0.3835(5) 0.5449(4) 0.0231(14) Uani d . . . 1 . .
H H8 0.89413 0.449512 0.531982 0.028 Uiso calc U . R 1 . .
C C9 0.8775(6) 0.3409(6) 0.6084(4) 0.0207(13) Uani d . . . 1 . .
H H9 0.906267 0.373456 0.648216 0.025 Uiso calc U . R 1 . .
C C10 0.7955(4) -0.0274(5) 0.4372(3) 0.0099(6) Uani d . . . 1 . .
H H10 0.837305 -0.087614 0.455937 0.012 Uiso calc U . R 1 . .
C C11 0.8567(4) 0.0702(6) 0.4412(3) 0.0099(6) Uani d . . . 1 . .
H H11 0.933148 0.063117 0.46431 0.012 Uiso calc U . R 1 . .
C C12 0.8638(4) 0.1308(5) 0.3745(3) 0.0099(6) Uani d . . . 1 . .
H H12 0.87523 0.20378 0.386583 0.012 Uiso calc U . R 1 . .
C C13 0.7063(5) 0.0276(5) 0.3288(3) 0.0127(13) Uani d . . . 1 . .
H H13 0.655585 0.014495 0.291598 0.015 Uiso calc U . R 1 . .
C C14 0.7241(5) -0.0452(5) 0.3747(3) 0.0122(13) Uani d . . . 1 . .
H H14 0.690613 -0.109959 0.367512 0.015 Uiso calc U . R 1 . .
C C15 0.7279(5) 0.2038(6) 0.2957(3) 0.0142(12) Uani d . . . 1 . .
C C16 0.6178(5) 0.1973(6) 0.2550(3) 0.0221(14) Uani d . . . 1 . .
H H16A 0.60017 0.263699 0.235062 0.033 Uiso calc U . R 1 . .
H H16B 0.555786 0.17686 0.284806 0.033 Uiso calc U . R 1 . .
H H16C 0.625849 0.147227 0.218651 0.033 Uiso calc U . R 1 . .
C C17 0.9661(4) 0.0969(5) 0.3319(3) 0.0124(13) Uani d . . . 1 . .
H H17A 0.962815 0.022538 0.325757 0.015 Uiso calc U . R 1 . .
H H17B 0.959659 0.12849 0.286311 0.015 Uiso calc U . R 1 . .
C C18 1.0802(5) 0.1249(5) 0.3637(3) 0.0142(12) Uani d . . . 1 . .
C C19 1.2802(4) 0.0884(8) 0.3622(3) 0.0207(16) Uani d . . . 1 . .
H H19A 1.28549 0.074357 0.411563 0.025 Uiso calc U . R 1 . .
H H19B 1.301652 0.15999 0.354483 0.025 Uiso calc U . R 1 . .
C C20 1.3583(5) 0.0192(7) 0.3244(4) 0.0271(16) Uani d . . . 1 . .
H H20A 1.355627 0.036475 0.275917 0.041 Uiso calc U . R 1 . .
H H20B 1.333631 -0.051122 0.330351 0.041 Uiso calc U . R 1 . .
H H20C 1.436633 0.027113 0.342054 0.041 Uiso calc U . R 1 . .
C C21 0.4719(4) -0.0884(8) 0.4887(4) 0.0246(15) Uani d . . . 1 . .
H H21A 0.419645 -0.037611 0.506978 0.037 Uiso calc U . R 1 . .
H H21B 0.438755 -0.156077 0.494069 0.037 Uiso calc U . R 1 . .
H H21C 0.48383 -0.074952 0.440409 0.037 Uiso calc U . R 1 . .
C C22 0.6713(5) -0.2053(5) 0.5146(3) 0.0158(14) Uani d . . . 1 . .
H H22A 0.679964 -0.211484 0.465349 0.024 Uiso calc U . R 1 . .
H H22B 0.621667 -0.259665 0.530771 0.024 Uiso calc U . R 1 . .
H H22C 0.746501 -0.210631 0.537144 0.024 Uiso calc U . R 1 . .
C C23 0.5707(7) -0.1038(6) 0.6231(3) 0.029(2) Uani d . . . 1 . .
H H23A 0.64083 -0.112422 0.650518 0.043 Uiso calc U . R 1 . .
H H23B 0.523683 -0.164995 0.626385 0.043 Uiso calc U . R 1 . .
H H23C 0.527789 -0.045512 0.640086 0.043 Uiso calc U . R 1 . .
B B1 0.8094(7) 0.1743(7) 0.6645(4) 0.0173(14) Uani d . . . 1 . .
H H1A 0.850(5) 0.212(6) 0.710(3) 0.021 Uiso d U . . 1 . .
W W2 0.77605(2) 0.91910(2) -0.01129(2) 0.00979(5) Uani d . . . 1 . .
P P2 0.88535(11) 1.0793(2) -0.03447(7) 0.0133(3) Uani d . . . 1 . .
O O5 0.9619(4) 0.8389(4) 0.0816(2) 0.0193(11) Uani d . . . 1 . .
O O6 0.7217(4) 0.7180(4) 0.2091(3) 0.0268(12) Uani d . . . 1 . .
O O7 0.4071(4) 0.7979(4) 0.1080(3) 0.0335(13) Uani d . . . 1 . .
O O8 0.3394(3) 0.9336(5) 0.1628(2) 0.0175(11) Uani d . . . 1 . .
N N9 0.6460(4) 0.9756(5) -0.0875(3) 0.0127(11) Uani d . . . 1 . .
N N10 0.6218(4) 0.9232(7) -0.1451(2) 0.0167(9) Uani d . . . 1 . .
N N11 0.8660(4) 0.8614(5) -0.1014(3) 0.0151(11) Uani d . . . 1 . .
N N12 0.8085(5) 0.8288(5) -0.1584(3) 0.0175(11) Uani d . . . 1 . .
N N13 0.6936(4) 0.7708(5) -0.0324(3) 0.0146(11) Uani d . . . 1 . .
N N14 0.6527(4) 0.7469(5) -0.0957(3) 0.0178(10) Uani d . . . 1 . .
N N15 0.8846(4) 0.8721(4) 0.0445(2) 0.0116(11) Uani d . . . 1 . .
N N16 0.7439(4) 0.8775(4) 0.1695(3) 0.0116(10) Uani d . . . 1 . .
C C24 0.5814(5) 1.0596(5) -0.0911(3) 0.0140(15) Uani d . . . 1 . .
H H24 0.580952 1.111557 -0.05772 0.017 Uiso calc U . R 1 . .
C C25 0.5140(5) 1.0599(6) -0.1518(3) 0.0173(15) Uani d . . . 1 . .
H H25 0.460827 1.109844 -0.166869 0.021 Uiso calc U . R 1 . .
C C26 0.5437(5) 0.9710(6) -0.1837(3) 0.0187(13) Uani d . . . 1 . .
H H26 0.513571 0.947641 -0.2261 0.022 Uiso calc U . R 1 . .
C C27 0.9767(5) 0.8462(6) -0.1127(3) 0.0174(13) Uani d . . . 1 . .
H H27 1.036611 0.862434 -0.081276 0.021 Uiso calc U . R 1 . .
C C28 0.9933(6) 0.8037(6) -0.1764(3) 0.0232(14) Uani d . . . 1 . .
H H28 1.063604 0.785437 -0.196372 0.028 Uiso calc U . R 1 . .
C C29 0.8845(5) 0.7938(6) -0.2040(3) 0.0218(13) Uani d . . . 1 . .
H H29 0.865933 0.767002 -0.247594 0.026 Uiso calc U . R 1 . .
C C30 0.6804(5) 0.6886(5) 0.0060(3) 0.0175(13) Uani d . . . 1 . .
H H30 0.701221 0.683652 0.052803 0.021 Uiso calc U . R 1 . .
C C31 0.6313(5) 0.6105(6) -0.0329(4) 0.0236(14) Uani d . . . 1 . .
H H31 0.613113 0.543894 -0.018355 0.028 Uiso calc U . R 1 . .
C C32 0.6152(6) 0.6503(6) -0.0961(4) 0.0234(14) Uani d . . . 1 . .
H H32 0.582851 0.615794 -0.134158 0.028 Uiso calc U . R 1 . .
C C33 0.7011(5) 1.0245(5) 0.0663(3) 0.0132(9) Uani d . . . 1 . .
H H33 0.657985 1.084129 0.047772 0.016 Uiso calc U . R 1 . .
C C34 0.6414(4) 0.9296(6) 0.0650(3) 0.0117(9) Uani d . . . 1 . .
H H34 0.56412 0.936666 0.042967 0.014 Uiso calc U . R 1 . .
C C35 0.6361(5) 0.8680(5) 0.1287(3) 0.0137(10) Uani d . . . 1 . .
H H35 0.624901 0.795213 0.11611 0.016 Uiso calc U . R 1 . .
C C36 0.7984(5) 0.9738(5) 0.1727(3) 0.0134(13) Uani d . . . 1 . .
H H36 0.851658 0.988578 0.20836 0.016 Uiso calc U . R 1 . .
C C37 0.7742(5) 1.0440(5) 0.1247(3) 0.0146(14) Uani d . . . 1 . .
H H37 0.806876 1.109522 0.129615 0.017 Uiso calc U . R 1 . .
C C38 0.7815(6) 0.7955(6) 0.2075(3) 0.0199(14) Uani d . . . 1 . .
C C39 0.8934(5) 0.8035(6) 0.2452(3) 0.0208(14) Uani d . . . 1 . .
H H39A 0.884149 0.845976 0.285606 0.031 Uiso calc U . R 1 . .
H H39B 0.950364 0.834054 0.215657 0.031 Uiso calc U . R 1 . .
H H39C 0.918935 0.73577 0.259109 0.031 Uiso calc U . R 1 . .
C C40 0.5366(4) 0.9014(6) 0.1738(3) 0.0148(14) Uani d . . . 1 . .
H H40A 0.545796 0.870034 0.219307 0.018 Uiso calc U . R 1 . .
H H40B 0.539027 0.97591 0.179666 0.018 Uiso calc U . R 1 . .
C C41 0.4221(5) 0.8712(5) 0.1431(3) 0.0136(12) Uani d . . . 1 . .
C C42 0.2230(4) 0.9103(8) 0.1373(3) 0.0178(14) Uani d . . . 1 . .
H H42A 0.201049 0.840525 0.15012 0.021 Uiso calc U . R 1 . .
H H42B 0.218974 0.916143 0.087119 0.021 Uiso calc U . R 1 . .
C C43 0.1447(5) 0.9867(7) 0.1696(4) 0.0277(16) Uani d . . . 1 . .
H H43A 0.065367 0.972081 0.15613 0.042 Uiso calc U . R 1 . .
H H43B 0.165069 1.055009 0.154544 0.042 Uiso calc U . R 1 . .
H H43C 0.15294 0.982527 0.219193 0.042 Uiso calc U . R 1 . .
C C44 0.8246(6) 1.2013(6) -0.0142(4) 0.0198(16) Uani d . . . 1 . .
H H44A 0.752772 1.210527 -0.039911 0.03 Uiso calc U . R 1 . .
H H44B 0.878342 1.255022 -0.026228 0.03 Uiso calc U . R 1 . .
H H44C 0.809575 1.20453 0.034591 0.03 Uiso calc U . R 1 . .
C C45 1.0241(5) 1.0871(8) 0.0086(4) 0.0253(15) Uani d . . . 1 . .
H H45A 1.013308 1.097586 0.057352 0.038 Uiso calc U . R 1 . .
H H45B 1.067431 1.144029 -0.009907 0.038 Uiso calc U . R 1 . .
H H45C 1.066321 1.023982 0.001538 0.038 Uiso calc U . R 1 . .
C C46 0.9206(6) 1.0981(6) -0.1233(3) 0.0269(18) Uani d . . . 1 . .
H H46A 0.98028 1.049924 -0.136049 0.04 Uiso calc U . R 1 . .
H H46B 0.948357 1.167421 -0.129774 0.04 Uiso calc U . R 1 . .
H H46C 0.852297 1.086981 -0.151883 0.04 Uiso calc U . R 1 . .
B B2 0.6783(7) 0.8188(7) -0.1561(4) 0.0221(16) Uani d . . . 1 . .
H H2A 0.656(6) 0.793(6) -0.205(3) 0.027 Uiso d U . . 1 . .
N N17 0.7407(6) 0.5380(8) 0.4157(6) 0.090(4) Uani d . . . 1 . .
C C47 0.8054(6) 0.5986(6) 0.4203(5) 0.048(2) Uani d . . . 1 . .
C C48 0.8955(5) 0.6734(4) 0.4252(3) 0.0384(13) Uani d . . . 1 . .
H H48A 0.877588 0.730123 0.394751 0.058 Uiso calc U . R 1 . .
H H48B 0.968077 0.642537 0.412184 0.058 Uiso calc U . R 1 . .
H H48C 0.901961 0.698078 0.472097 0.058 Uiso calc U . R 1 . .
N N18 0.7365(10) 0.4265(12) 0.0803(5) 0.119(6) Uani d . . . 1 . .
C C49 0.7554(7) 0.4508(7) 0.1346(6) 0.069(3) Uani d . . . 1 . .
C C50 0.7684(6) 0.4842(5) 0.2063(5) 0.075(3) Uani d . . . 1 . .
H H50A 0.737698 0.552837 0.211029 0.113 Uiso calc U . R 1 . .
H H50B 0.849567 0.483899 0.219581 0.113 Uiso calc U . R 1 . .
H H50C 0.726537 0.437791 0.235729 0.113 Uiso calc U . R 1 . .

loop_
_atom_site_aniso_label
_atom_site_aniso_U_11
_atom_site_aniso_U_22
_atom_site_aniso_U_33
_atom_site_aniso_U_12
_atom_site_aniso_U_13
_atom_site_aniso_U_23
W1 0.00910(9) 0.00877(13) 0.00896(10) -0.00008(9) -0.00034(8) -0.00026(9)
P1 0.0134(5) 0.0114(7) 0.0127(6) -0.0018(7) 0.0014(5) -0.0003(8)
O1 0.015(2) 0.022(3) 0.017(2) 0.0070(19) -0.0069(19) -0.003(2)
O2 0.032(2) 0.016(3) 0.029(2) -0.0054(19) -0.005(2) 0.009(2)
O3 0.0162(18) 0.029(2) 0.030(2) -0.0022(16) 0.0011(15) -0.0166(18)
O4 0.0115(15) 0.020(2) 0.0176(18) -0.0002(19) -0.0019(15) -0.007(2)
N1 0.014(2) 0.014(3) 0.011(2) -0.0013(18) -0.0003(19) -0.0006(19)
N2 0.0171(18) 0.020(3) 0.0100(18) 0.002(2) -0.0038(15) -0.003(2)
N3 0.018(2) 0.012(3) 0.008(2) 0.0016(18) 0.0011(18) 0.0010(18)
N4 0.021(2) 0.018(3) 0.012(2) 0.0017(18) -0.0017(18) -0.0012(18)
N5 0.013(2) 0.011(3) 0.016(2) 0.0014(17) -0.0009(17) -0.0003(18)
N6 0.017(2) 0.012(2) 0.018(2) -0.0025(17) -0.0043(17) -0.0043(18)
N7 0.012(2) 0.011(3) 0.012(2) -0.0001(19) 0.003(2) -0.002(2)
N8 0.010(2) 0.013(3) 0.012(2) -0.0011(18) -0.0006(19) 0.001(2)
C1 0.015(2) 0.013(4) 0.017(3) 0.003(2) 0.001(2) 0.002(2)
C2 0.018(2) 0.024(4) 0.020(3) 0.005(2) 0.000(2) 0.005(3)
C3 0.021(3) 0.025(3) 0.014(3) 0.001(2) -0.003(2) 0.005(2)
C4 0.015(2) 0.018(3) 0.021(3) 0.004(2) 0.004(2) 0.001(2)
C5 0.025(3) 0.023(3) 0.021(3) 0.007(2) 0.006(2) -0.002(2)
C6 0.036(3) 0.020(3) 0.015(3) 0.006(2) 0.007(2) -0.006(2)
C7 0.016(2) 0.019(3) 0.018(2) 0.002(2) 0.0011(19) -0.001(2)
C8 0.025(3) 0.012(3) 0.032(3) -0.007(2) 0.003(2) -0.007(2)
C9 0.022(3) 0.015(3) 0.025(3) -0.002(2) -0.003(2) -0.001(2)
C10 0.0085(12) 0.0098(17) 0.0112(13) 0.0006(12) -0.0035(11) 0.0022(13)
C11 0.0085(12) 0.0098(17) 0.0112(13) 0.0006(12) -0.0035(11) 0.0022(13)
C12 0.0085(12) 0.0098(17) 0.0112(13) 0.0006(12) -0.0035(11) 0.0022(13)
C13 0.008(2) 0.018(3) 0.012(3) 0.003(2) -0.001(2) -0.002(2)
C14 0.012(2) 0.015(3) 0.010(3) -0.002(2) 0.001(2) -0.006(2)
C15 0.011(2) 0.017(3) 0.014(2) 0.004(2) -0.0054(19) 0.000(2)
C16 0.025(3) 0.020(3) 0.021(3) 0.007(2) -0.002(3) 0.000(3)
C17 0.012(2) 0.013(4) 0.013(2) -0.0017(19) 0.0013(18) 0.000(2)
C18 0.011(2) 0.015(3) 0.017(3) -0.004(2) 0.001(2) 0.004(2)
C19 0.012(2) 0.031(5) 0.020(3) -0.002(3) -0.001(2) -0.007(4)
C20 0.009(2) 0.040(4) 0.032(4) 0.005(2) -0.005(2) -0.014(3)
C21 0.012(2) 0.023(4) 0.039(3) 0.000(3) -0.007(2) -0.005(4)
C22 0.017(3) 0.010(3) 0.021(3) -0.005(2) 0.000(3) 0.003(3)
C23 0.046(4) 0.023(5) 0.018(3) -0.009(3) 0.014(3) 0.001(3)
B1 0.026(3) 0.016(3) 0.011(3) 0.008(2) -0.005(2) 0.001(2)
W2 0.01066(10) 0.00914(13) 0.00954(10) 0.00007(9) -0.00039(9) -0.00024(10)
P2 0.0144(5) 0.0132(7) 0.0122(6) -0.0023(8) 0.0005(5) 0.0018(8)
O5 0.015(2) 0.024(3) 0.019(2) 0.008(2) -0.002(2) 0.002(2)
O6 0.028(2) 0.018(3) 0.034(3) -0.0004(19) -0.004(2) 0.012(2)
O7 0.0165(19) 0.022(2) 0.062(3) -0.0008(16) -0.003(2) -0.023(2)
O8 0.0101(16) 0.023(3) 0.0195(19) 0.0026(18) -0.0010(16) -0.007(2)
N9 0.012(2) 0.014(3) 0.012(2) 0.0013(18) -0.0016(19) -0.0012(19)
N10 0.0199(19) 0.017(2) 0.0131(19) 0.004(2) -0.0058(16) -0.002(2)
N11 0.013(2) 0.016(3) 0.017(2) -0.0010(18) 0.0001(19) -0.003(2)
N12 0.024(2) 0.016(3) 0.012(2) 0.0026(19) -0.0017(19) -0.0052(19)
N13 0.016(2) 0.014(3) 0.014(2) -0.0026(18) 0.0002(18) -0.0030(19)
N14 0.019(2) 0.014(2) 0.020(2) -0.0006(18) -0.0040(18) -0.0024(19)
N15 0.013(2) 0.012(3) 0.010(2) 0.0002(19) -0.0003(19) 0.000(2)
N16 0.011(2) 0.011(3) 0.013(2) 0.0018(18) 0.0001(19) 0.0015(19)
C24 0.014(2) 0.015(4) 0.013(2) 0.000(2) 0.000(2) 0.000(2)
C25 0.014(2) 0.019(4) 0.019(3) 0.001(2) -0.004(2) 0.005(2)
C26 0.018(2) 0.022(3) 0.016(3) -0.002(2) -0.007(2) 0.001(2)
C27 0.017(3) 0.018(3) 0.018(3) 0.003(2) 0.000(2) -0.001(2)
C28 0.027(3) 0.022(3) 0.022(3) 0.006(2) 0.011(2) -0.001(2)
C29 0.030(3) 0.023(3) 0.013(2) 0.004(2) 0.002(2) -0.003(2)
C30 0.021(3) 0.008(3) 0.024(3) -0.001(2) 0.011(2) 0.000(2)
C31 0.022(3) 0.015(3) 0.034(3) -0.001(2) 0.005(2) -0.002(2)
C32 0.022(3) 0.014(3) 0.034(3) -0.005(2) -0.001(2) -0.014(2)
C33 0.016(2) 0.011(2) 0.013(2) 0.0015(17) 0.0056(17) -0.0010(18)
C34 0.0113(18) 0.010(2) 0.014(2) 0.0012(17) -0.0017(16) -0.0005(19)
C35 0.0107(19) 0.015(2) 0.016(2) -0.0006(17) 0.0037(17) -0.0017(19)
C36 0.015(2) 0.012(3) 0.013(3) -0.007(2) 0.003(2) -0.002(2)
C37 0.017(3) 0.011(3) 0.016(3) -0.001(2) 0.003(2) 0.002(2)
C38 0.024(3) 0.020(4) 0.016(3) 0.005(2) 0.003(2) 0.003(2)
C39 0.015(2) 0.027(4) 0.020(3) 0.007(2) -0.008(2) 0.004(3)
C40 0.009(2) 0.018(4) 0.017(2) -0.001(2) 0.0006(19) -0.001(2)
C41 0.014(2) 0.012(3) 0.014(2) 0.000(2) 0.003(2) -0.002(2)
C42 0.012(2) 0.020(4) 0.021(3) 0.000(3) -0.004(2) -0.004(3)
C43 0.020(3) 0.038(4) 0.025(3) 0.005(3) -0.001(3) -0.010(3)
C44 0.023(3) 0.014(4) 0.023(3) -0.001(3) 0.004(3) 0.000(3)
C45 0.022(3) 0.020(4) 0.034(3) -0.004(3) -0.004(3) 0.008(4)
C46 0.046(4) 0.016(4) 0.019(3) -0.001(3) 0.010(3) 0.002(3)
B2 0.022(3) 0.026(4) 0.018(3) 0.001(3) -0.006(3) -0.014(3)
N17 0.019(3) 0.075(6) 0.176(11) 0.000(3) 0.015(5) 0.053(6)
C47 0.035(3) 0.037(4) 0.074(5) 0.013(3) 0.018(3) 0.014(3)
C48 0.032(3) 0.042(3) 0.042(3) 0.011(2) 0.007(2) -0.003(3)
N18 0.135(9) 0.165(15) 0.057(6) 0.092(10) 0.006(6) 0.020(8)
C49 0.037(4) 0.065(5) 0.105(8) 0.017(3) -0.015(5) 0.026(6)
C50 0.040(4) 0.026(3) 0.159(10) -0.004(3) -0.028(5) 0.021(5)

loop_
_atom_type_symbol
_atom_type_description
_atom_type_scat_dispersion_real
_atom_type_scat_dispersion_imag
_atom_type_scat_source
C C 0.0033 0.0016 'International Tables Vol C Tables 4.2.6.8 and 6.1.1.4'
H H 0.0000 0.0000 'International Tables Vol C Tables 4.2.6.8 and 6.1.1.4'
B B 0.0013 0.0007 'International Tables Vol C Tables 4.2.6.8 and 6.1.1.4'
N N 0.0061 0.0033 'International Tables Vol C Tables 4.2.6.8 and 6.1.1.4'
O O 0.0106 0.0060 'International Tables Vol C Tables 4.2.6.8 and 6.1.1.4'
P P 0.1023 0.0942 'International Tables Vol C Tables 4.2.6.8 and 6.1.1.4'
W W -0.8490 6.8722 'International Tables Vol C Tables 4.2.6.8 and 6.1.1.4'

loop_
_geom_angle_atom_site_label_1
_geom_angle_atom_site_label_2
_geom_angle_atom_site_label_3
_geom_angle_site_symmetry_1
_geom_angle_site_symmetry_3
_geom_angle
_geom_angle_publ_flag
N7 W1 C11 . . 96.8(2) ?
N7 W1 N3 . . 91.8(2) ?
C11 W1 N3 . . 157.5(2) ?
N7 W1 N5 . . 97.4(2) ?
C11 W1 N5 . . 82.2(2) ?
N3 W1 N5 . . 76.09(18) ?
N7 W1 C10 . . 94.6(2) ?
C11 W1 C10 . . 38.9(3) ?
N3 W1 C10 . . 160.7(2) ?
N5 W1 C10 . . 120.88(18) ?
N7 W1 N1 . . 176.54(18) ?
C11 W1 N1 . . 86.59(19) ?
N3 W1 N1 . . 84.80(18) ?
N5 W1 N1 . . 82.3(2) ?
C10 W1 N1 . . 88.5(2) ?
N7 W1 P1 . . 92.47(18) ?
C11 W1 P1 . . 117.3(2) ?
N3 W1 P1 . . 82.92(15) ?
N5 W1 P1 . . 157.00(12) ?
C10 W1 P1 . . 78.67(15) ?
N1 W1 P1 . . 86.53(15) ?
C21 P1 C23 . . 104.3(3) ?
C21 P1 C22 . . 102.2(4) ?
C23 P1 C22 . . 99.7(3) ?
C21 P1 W1 . . 114.3(3) ?
C23 P1 W1 . . 114.5(3) ?
C22 P1 W1 . . 119.63(18) ?
C18 O4 C19 . . 117.2(6) ?
C1 N1 N2 . . 106.5(6) ?
C1 N1 W1 . . 134.1(4) ?
N2 N1 W1 . . 119.4(4) ?
C3 N2 N1 . . 107.9(7) ?
C3 N2 B1 . . 129.7(6) ?
N1 N2 B1 . . 122.1(6) ?
C4 N3 N4 . . 107.0(5) ?
C4 N3 W1 . . 130.3(5) ?
N4 N3 W1 . . 122.6(4) ?
C6 N4 N3 . . 108.7(5) ?
C6 N4 B1 . . 130.5(6) ?
N3 N4 B1 . . 119.3(5) ?
C7 N5 N6 . . 106.5(6) ?
C7 N5 W1 . . 132.8(5) ?
N6 N5 W1 . . 120.5(4) ?
C9 N6 N5 . . 109.0(6) ?
C9 N6 B1 . . 127.8(6) ?
N5 N6 B1 . . 122.3(6) ?
O1 N7 W1 . . 178.1(4) ?
C15 N8 C13 . . 124.1(6) ?
C15 N8 C12 . . 117.9(6) ?
C13 N8 C12 . . 117.5(6) ?
N1 C1 C2 . . 111.0(6) ?
N1 C1 H1 . . 124.5 ?
C2 C1 H1 . . 124.5 ?
C1 C2 C3 . . 105.2(6) ?
C1 C2 H2 . . 127.4 ?
C3 C2 H2 . . 127.4 ?
N2 C3 C2 . . 109.3(6) ?
N2 C3 H3 . . 125.4 ?
C2 C3 H3 . . 125.4 ?
N3 C4 C5 . . 109.7(6) ?
N3 C4 H4 . . 125.2 ?
C5 C4 H4 . . 125.2 ?
C6 C5 C4 . . 104.8(5) ?
C6 C5 H5 . . 127.6 ?
C4 C5 H5 . . 127.6 ?
N4 C6 C5 . . 109.7(6) ?
N4 C6 H6 . . 125.1 ?
C5 C6 H6 . . 125.1 ?
N5 C7 C8 . . 110.4(6) ?
N5 C7 H7 . . 124.8 ?
C8 C7 H7 . . 124.8 ?
C9 C8 C7 . . 105.0(6) ?
C9 C8 H8 . . 127.5 ?
C7 C8 H8 . . 127.5 ?
N6 C9 C8 . . 109.1(6) ?
N6 C9 H9 . . 125.4 ?
C8 C9 H9 . . 125.4 ?
C11 C10 C14 . . 116.5(5) ?
C11 C10 W1 . . 67.9(3) ?
C14 C10 W1 . . 115.3(4) ?
C11 C10 H10 . . 116.2 ?
C14 C10 H10 . . 116.2 ?
W1 C10 H10 . . 116.2 ?
C10 C11 C12 . . 116.2(5) ?
C10 C11 W1 . . 73.3(3) ?
C12 C11 W1 . . 126.1(4) ?
C10 C11 H11 . . 111.9 ?
C12 C11 H11 . . 111.9 ?
W1 C11 H11 . . 111.9 ?
N8 C12 C17 . . 109.0(5) ?
N8 C12 C11 . . 112.3(5) ?
C17 C12 C11 . . 111.7(5) ?
N8 C12 H12 . . 107.9 ?
C17 C12 H12 . . 107.9 ?
C11 C12 H12 . . 107.9 ?
C14 C13 N8 . . 122.8(6) ?
C14 C13 H13 . . 118.6 ?
N8 C13 H13 . . 118.6 ?
C13 C14 C10 . . 121.5(6) ?
C13 C14 H14 . . 119.2 ?
C10 C14 H14 . . 119.2 ?
O2 C15 N8 . . 121.9(6) ?
O2 C15 C16 . . 120.1(7) ?
N8 C15 C16 . . 118.0(6) ?
C15 C16 H16A . . 109.5 ?
C15 C16 H16B . . 109.5 ?
H16A C16 H16B . . 109.5 ?
C15 C16 H16C . . 109.5 ?
H16A C16 H16C . . 109.5 ?
H16B C16 H16C . . 109.5 ?
C18 C17 C12 . . 113.1(5) ?
C18 C17 H17A . . 109.0 ?
C12 C17 H17A . . 109.0 ?
C18 C17 H17B . . 109.0 ?
C12 C17 H17B . . 109.0 ?
H17A C17 H17B . . 107.8 ?
O3 C18 O4 . . 123.0(6) ?
O3 C18 C17 . . 126.3(6) ?
O4 C18 C17 . . 110.7(6) ?
O4 C19 C20 . . 107.2(6) ?
O4 C19 H19A . . 110.3 ?
C20 C19 H19A . . 110.3 ?
O4 C19 H19B . . 110.3 ?
C20 C19 H19B . . 110.3 ?
H19A C19 H19B . . 108.5 ?
C19 C20 H20A . . 109.5 ?
C19 C20 H20B . . 109.5 ?
H20A C20 H20B . . 109.5 ?
C19 C20 H20C . . 109.5 ?
H20A C20 H20C . . 109.5 ?
H20B C20 H20C . . 109.5 ?
P1 C21 H21A . . 109.5 ?
P1 C21 H21B . . 109.5 ?
H21A C21 H21B . . 109.5 ?
P1 C21 H21C . . 109.5 ?
H21A C21 H21C . . 109.5 ?
H21B C21 H21C . . 109.5 ?
P1 C22 H22A . . 109.5 ?
P1 C22 H22B . . 109.5 ?
H22A C22 H22B . . 109.5 ?
P1 C22 H22C . . 109.5 ?
H22A C22 H22C . . 109.5 ?
H22B C22 H22C . . 109.5 ?
P1 C23 H23A . . 109.5 ?
P1 C23 H23B . . 109.5 ?
H23A C23 H23B . . 109.5 ?
P1 C23 H23C . . 109.5 ?
H23A C23 H23C . . 109.5 ?
H23B C23 H23C . . 109.5 ?
N2 B1 N6 . . 108.4(5) ?
N2 B1 N4 . . 108.7(6) ?
N6 B1 N4 . . 106.0(6) ?
N2 B1 H1A . . 111.(4) ?
N6 B1 H1A . . 104.(4) ?
N4 B1 H1A . . 119.(3) ?
N15 W2 C34 . . 96.5(2) ?
N15 W2 N11 . . 91.7(2) ?
C34 W2 N11 . . 157.7(2) ?
N15 W2 N13 . . 96.4(2) ?
C34 W2 N13 . . 82.5(2) ?
N11 W2 N13 . . 75.99(19) ?
N15 W2 N9 . . 176.22(17) ?
C34 W2 N9 . . 87.2(2) ?
N11 W2 N9 . . 84.56(19) ?
N13 W2 N9 . . 83.1(2) ?
N15 W2 C33 . . 94.6(2) ?
C34 W2 C33 . . 37.5(2) ?
N11 W2 C33 . . 162.0(2) ?
N13 W2 C33 . . 119.87(19) ?
N9 W2 C33 . . 88.9(2) ?
N15 W2 P2 . . 92.60(18) ?
C34 W2 P2 . . 116.3(2) ?
N11 W2 P2 . . 83.86(16) ?
N13 W2 P2 . . 158.11(13) ?
N9 W2 P2 . . 86.58(15) ?
C33 W2 P2 . . 79.04(16) ?
C44 P2 C45 . . 101.4(4) ?
C44 P2 C46 . . 100.9(3) ?
C45 P2 C46 . . 102.9(3) ?
C44 P2 W2 . . 120.3(2) ?
C45 P2 W2 . . 114.5(3) ?
C46 P2 W2 . . 114.4(3) ?
C41 O8 C42 . . 116.2(6) ?
C24 N9 N10 . . 105.7(6) ?
C24 N9 W2 . . 133.1(4) ?
N10 N9 W2 . . 121.2(4) ?
C26 N10 N9 . . 111.4(7) ?
C26 N10 B2 . . 129.1(6) ?
N9 N10 B2 . . 119.4(6) ?
C27 N11 N12 . . 106.3(5) ?
C27 N11 W2 . . 131.5(5) ?
N12 N11 W2 . . 122.1(4) ?
C29 N12 N11 . . 109.4(5) ?
C29 N12 B2 . . 130.9(6) ?
N11 N12 B2 . . 118.6(5) ?
C30 N13 N14 . . 106.8(6) ?
C30 N13 W2 . . 131.8(5) ?
N14 N13 W2 . . 121.3(4) ?
C32 N14 N13 . . 109.3(6) ?
C32 N14 B2 . . 129.8(6) ?
N13 N14 B2 . . 119.3(6) ?
O5 N15 W2 . . 178.2(4) ?
C38 N16 C36 . . 122.5(6) ?
C38 N16 C35 . . 118.9(6) ?
C36 N16 C35 . . 118.3(6) ?
N9 C24 C25 . . 110.5(6) ?
N9 C24 H24 . . 124.8 ?
C25 C24 H24 . . 124.8 ?
C26 C25 C24 . . 103.9(6) ?
C26 C25 H25 . . 128.0 ?
C24 C25 H25 . . 128.0 ?
N10 C26 C25 . . 108.5(6) ?
N10 C26 H26 . . 125.7 ?
C25 C26 H26 . . 125.7 ?
N11 C27 C28 . . 111.3(6) ?
N11 C27 H27 . . 124.3 ?
C28 C27 H27 . . 124.3 ?
C29 C28 C27 . . 104.5(5) ?
C29 C28 H28 . . 127.8 ?
C27 C28 H28 . . 127.8 ?
N12 C29 C28 . . 108.6(6) ?
N12 C29 H29 . . 125.7 ?
C28 C29 H29 . . 125.7 ?
N13 C30 C31 . . 109.8(6) ?
N13 C30 H30 . . 125.1 ?
C31 C30 H30 . . 125.1 ?
C32 C31 C30 . . 105.3(6) ?
C32 C31 H31 . . 127.3 ?
C30 C31 H31 . . 127.3 ?
N14 C32 C31 . . 108.8(6) ?
N14 C32 H32 . . 125.6 ?
C31 C32 H32 . . 125.6 ?
C34 C33 C37 . . 116.8(6) ?
C34 C33 W2 . . 69.2(3) ?
C37 C33 W2 . . 114.7(4) ?
C34 C33 H33 . . 116.0 ?
C37 C33 H33 . . 116.0 ?
W2 C33 H33 . . 116.0 ?
C33 C34 C35 . . 119.2(5) ?
C33 C34 W2 . . 73.3(3) ?
C35 C34 W2 . . 125.4(4) ?
C33 C34 H34 . . 111.3 ?
C35 C34 H34 . . 111.3 ?
W2 C34 H34 . . 111.3 ?
N16 C35 C34 . . 110.9(5) ?
N16 C35 C40 . . 107.9(5) ?
C34 C35 C40 . . 111.8(5) ?
N16 C35 H35 . . 108.7 ?
C34 C35 H35 . . 108.7 ?
C40 C35 H35 . . 108.7 ?
C37 C36 N16 . . 119.6(6) ?
C37 C36 H36 . . 120.2 ?
N16 C36 H36 . . 120.2 ?
C36 C37 C33 . . 123.3(6) ?
C36 C37 H37 . . 118.3 ?
C33 C37 H37 . . 118.3 ?
O6 C38 N16 . . 119.0(7) ?
O6 C38 C39 . . 122.3(7) ?
N16 C38 C39 . . 118.7(7) ?
C38 C39 H39A . . 109.5 ?
C38 C39 H39B . . 109.5 ?
H39A C39 H39B . . 109.5 ?
C38 C39 H39C . . 109.5 ?
H39A C39 H39C . . 109.5 ?
H39B C39 H39C . . 109.5 ?
C41 C40 C35 . . 111.5(5) ?
C41 C40 H40A . . 109.3 ?
C35 C40 H40A . . 109.3 ?
C41 C40 H40B . . 109.3 ?
C35 C40 H40B . . 109.3 ?
H40A C40 H40B . . 108.0 ?
O7 C41 O8 . . 124.5(6) ?
O7 C41 C40 . . 124.2(6) ?
O8 C41 C40 . . 111.2(5) ?
O8 C42 C43 . . 106.3(6) ?
O8 C42 H42A . . 110.5 ?
C43 C42 H42A . . 110.5 ?
O8 C42 H42B . . 110.5 ?
C43 C42 H42B . . 110.5 ?
H42A C42 H42B . . 108.7 ?
C42 C43 H43A . . 109.5 ?
C42 C43 H43B . . 109.5 ?
H43A C43 H43B . . 109.5 ?
C42 C43 H43C . . 109.5 ?
H43A C43 H43C . . 109.5 ?
H43B C43 H43C . . 109.5 ?
P2 C44 H44A . . 109.5 ?
P2 C44 H44B . . 109.5 ?
H44A C44 H44B . . 109.5 ?
P2 C44 H44C . . 109.5 ?
H44A C44 H44C . . 109.5 ?
H44B C44 H44C . . 109.5 ?
P2 C45 H45A . . 109.5 ?
P2 C45 H45B . . 109.5 ?
H45A C45 H45B . . 109.5 ?
P2 C45 H45C . . 109.5 ?
H45A C45 H45C . . 109.5 ?
H45B C45 H45C . . 109.5 ?
P2 C46 H46A . . 109.5 ?
P2 C46 H46B . . 109.5 ?
H46A C46 H46B . . 109.5 ?
P2 C46 H46C . . 109.5 ?
H46A C46 H46C . . 109.5 ?
H46B C46 H46C . . 109.5 ?
N12 B2 N10 . . 110.8(7) ?
N12 B2 N14 . . 106.3(6) ?
N10 B2 N14 . . 110.4(5) ?
N12 B2 H2A . . 103.(4) ?
N10 B2 H2A . . 109.(4) ?
N14 B2 H2A . . 117.(4) ?
N17 C47 C48 . . 176.4(9) ?
C47 C48 H48A . . 109.5 ?
C47 C48 H48B . . 109.5 ?
H48A C48 H48B . . 109.5 ?
C47 C48 H48C . . 109.5 ?
H48A C48 H48C . . 109.5 ?
H48B C48 H48C . . 109.5 ?
N18 C49 C50 . . 174.6(10) ?
C49 C50 H50A . . 109.5 ?
C49 C50 H50B . . 109.5 ?
H50A C50 H50B . . 109.5 ?
C49 C50 H50C . . 109.5 ?
H50A C50 H50C . . 109.5 ?
H50B C50 H50C . . 109.5 ?

loop_
_geom_bond_atom_site_label_1
_geom_bond_atom_site_label_2
_geom_bond_site_symmetry_2
_geom_bond_distance
_geom_bond_publ_flag
W1 N7 . 1.766(6) ?
W1 C11 . 2.177(4) ?
W1 N3 . 2.216(4) ?
W1 N5 . 2.216(6) ?
W1 C10 . 2.250(6) ?
W1 N1 . 2.256(6) ?
W1 P1 . 2.519(2) ?
P1 C21 . 1.810(6) ?
P1 C23 . 1.830(6) ?
P1 C22 . 1.835(7) ?
O1 N7 . 1.232(7) ?
O2 C15 . 1.238(9) ?
O3 C18 . 1.198(9) ?
O4 C18 . 1.345(8) ?
O4 C19 . 1.455(7) ?
N1 C1 . 1.345(8) ?
N1 N2 . 1.383(8) ?
N2 C3 . 1.357(9) ?
N2 B1 . 1.530(11) ?
N3 C4 . 1.345(8) ?
N3 N4 . 1.371(8) ?
N4 C6 . 1.348(7) ?
N4 B1 . 1.544(10) ?
N5 C7 . 1.345(9) ?
N5 N6 . 1.374(7) ?
N6 C9 . 1.354(9) ?
N6 B1 . 1.531(9) ?
N8 C15 . 1.346(9) ?
N8 C13 . 1.405(9) ?
N8 C12 . 1.459(8) ?
C1 C2 . 1.370(9) ?
C1 H1 . 0.95 ?
C2 C3 . 1.377(10) ?
C2 H2 . 0.95 ?
C3 H3 . 0.95 ?
C4 C5 . 1.406(9) ?
C4 H4 . 0.95 ?
C5 C6 . 1.366(10) ?
C5 H5 . 0.95 ?
C6 H6 . 0.95 ?
C7 C8 . 1.397(10) ?
C7 H7 . 0.95 ?
C8 C9 . 1.371(10) ?
C8 H8 . 0.95 ?
C9 H9 . 0.95 ?
C10 C11 . 1.474(10) ?
C10 C14 . 1.492(8) ?
C10 H10 . 1.0 ?
C11 C12 . 1.541(8) ?
C11 H11 . 1.0 ?
C12 C17 . 1.541(7) ?
C12 H12 . 1.0 ?
C13 C14 . 1.333(9) ?
C13 H13 . 0.95 ?
C14 H14 . 0.95 ?
C15 C16 . 1.506(9) ?
C16 H16A . 0.98 ?
C16 H16B . 0.98 ?
C16 H16C . 0.98 ?
C17 C18 . 1.510(8) ?
C17 H17A . 0.99 ?
C17 H17B . 0.99 ?
C19 C20 . 1.500(10) ?
C19 H19A . 0.99 ?
C19 H19B . 0.99 ?
C20 H20A . 0.98 ?
C20 H20B . 0.98 ?
C20 H20C . 0.98 ?
C21 H21A . 0.98 ?
C21 H21B . 0.98 ?
C21 H21C . 0.98 ?
C22 H22A . 0.98 ?
C22 H22B . 0.98 ?
C22 H22C . 0.98 ?
C23 H23A . 0.98 ?
C23 H23B . 0.98 ?
C23 H23C . 0.98 ?
B1 H1A . 1.12(6) ?
W2 N15 . 1.775(5) ?
W2 C34 . 2.202(4) ?
W2 N11 . 2.214(5) ?
W2 N13 . 2.218(6) ?
W2 N9 . 2.244(6) ?
W2 C33 . 2.256(6) ?
W2 P2 . 2.518(2) ?
P2 C44 . 1.808(8) ?
P2 C45 . 1.820(7) ?
P2 C46 . 1.821(6) ?
O5 N15 . 1.232(7) ?
O6 C38 . 1.240(9) ?
O7 C41 . 1.199(8) ?
O8 C41 . 1.334(7) ?
O8 C42 . 1.475(7) ?
N9 C24 . 1.343(9) ?
N9 N10 . 1.353(8) ?
N10 C26 . 1.337(9) ?
N10 B2 . 1.545(12) ?
N11 C27 . 1.334(7) ?
N11 N12 . 1.366(8) ?
N12 C29 . 1.356(7) ?
N12 B2 . 1.531(9) ?
N13 C30 . 1.334(8) ?
N13 N14 . 1.363(7) ?
N14 C32 . 1.348(9) ?
N14 B2 . 1.554(11) ?
N16 C38 . 1.383(9) ?
N16 C36 . 1.422(8) ?
N16 C35 . 1.488(8) ?
C24 C25 . 1.418(9) ?
C24 H24 . 0.95 ?
C25 C26 . 1.380(10) ?
C25 H25 . 0.95 ?
C26 H26 . 0.95 ?
C27 C28 . 1.390(9) ?
C27 H27 . 0.95 ?
C28 C29 . 1.381(10) ?
C28 H28 . 0.95 ?
C29 H29 . 0.95 ?
C30 C31 . 1.401(10) ?
C30 H30 . 0.95 ?
C31 C32 . 1.359(10) ?
C31 H31 . 0.95 ?
C32 H32 . 0.95 ?
C33 C34 . 1.434(10) ?
C33 C37 . 1.442(9) ?
C33 H33 . 1.0 ?
C34 C35 . 1.497(9) ?
C34 H34 . 1.0 ?
C35 C40 . 1.542(7) ?
C35 H35 . 1.0 ?
C36 C37 . 1.349(9) ?
C36 H36 . 0.95 ?
C37 H37 . 0.95 ?
C38 C39 . 1.496(9) ?
C39 H39A . 0.98 ?
C39 H39B . 0.98 ?
C39 H39C . 0.98 ?
C40 C41 . 1.514(9) ?
C40 H40A . 0.99 ?
C40 H40B . 0.99 ?
C42 C43 . 1.512(10) ?
C42 H42A . 0.99 ?
C42 H42B . 0.99 ?
C43 H43A . 0.98 ?
C43 H43B . 0.98 ?
C43 H43C . 0.98 ?
C44 H44A . 0.98 ?
C44 H44B . 0.98 ?
C44 H44C . 0.98 ?
C45 H45A . 0.98 ?
C45 H45B . 0.98 ?
C45 H45C . 0.98 ?
C46 H46A . 0.98 ?
C46 H46B . 0.98 ?
C46 H46C . 0.98 ?
B2 H2A . 1.05(7) ?
N17 C47 . 1.103(12) ?
C47 C48 . 1.446(10) ?
C48 H48A . 0.98 ?
C48 H48B . 0.98 ?
C48 H48C . 0.98 ?
N18 C49 . 1.134(15) ?
C49 C50 . 1.484(13) ?
C50 H50A . 0.98 ?
C50 H50B . 0.98 ?
C50 H50C . 0.98 ?

loop_
_geom_torsion_atom_site_label_1
_geom_torsion_atom_site_label_2
_geom_torsion_atom_site_label_3
_geom_torsion_atom_site_label_4
_geom_torsion_site_symmetry_1
_geom_torsion_site_symmetry_2
_geom_torsion_site_symmetry_3
_geom_torsion_site_symmetry_4
_geom_torsion
_geom_torsion_publ_flag
C1 N1 N2 C3 . . . . -0.8(6) ?
W1 N1 N2 C3 . . . . 179.2(4) ?
C1 N1 N2 B1 . . . . 174.7(6) ?
W1 N1 N2 B1 . . . . -5.4(7) ?
C4 N3 N4 C6 . . . . -0.1(8) ?
W1 N3 N4 C6 . . . . 178.8(5) ?
C4 N3 N4 B1 . . . . -167.6(6) ?
W1 N3 N4 B1 . . . . 11.3(8) ?
C7 N5 N6 C9 . . . . -0.5(6) ?
W1 N5 N6 C9 . . . . -176.0(4) ?
C7 N5 N6 B1 . . . . 169.2(5) ?
W1 N5 N6 B1 . . . . -6.3(7) ?
N2 N1 C1 C2 . . . . 0.6(7) ?
W1 N1 C1 C2 . . . . -179.4(4) ?
N1 C1 C2 C3 . . . . -0.1(7) ?
N1 N2 C3 C2 . . . . 0.7(7) ?
B1 N2 C3 C2 . . . . -174.2(6) ?
C1 C2 C3 N2 . . . . -0.3(7) ?
N4 N3 C4 C5 . . . . -0.7(8) ?
W1 N3 C4 C5 . . . . -179.5(5) ?
N3 C4 C5 C6 . . . . 1.2(9) ?
N3 N4 C6 C5 . . . . 0.9(8) ?
B1 N4 C6 C5 . . . . 166.5(7) ?
C4 C5 C6 N4 . . . . -1.3(9) ?
N6 N5 C7 C8 . . . . 1.1(6) ?
W1 N5 C7 C8 . . . . 175.8(4) ?
N5 C7 C8 C9 . . . . -1.3(7) ?
N5 N6 C9 C8 . . . . -0.3(7) ?
B1 N6 C9 C8 . . . . -169.3(6) ?
C7 C8 C9 N6 . . . . 1.0(7) ?
C14 C10 C11 C12 . . . . -14.3(7) ?
W1 C10 C11 C12 . . . . -122.5(5) ?
C14 C10 C11 W1 . . . . 108.2(4) ?
C15 N8 C12 C17 . . . . -89.0(6) ?
C13 N8 C12 C17 . . . . 83.4(6) ?
C15 N8 C12 C11 . . . . 146.7(6) ?
C13 N8 C12 C11 . . . . -40.9(7) ?
C10 C11 C12 N8 . . . . 37.3(7) ?
W1 C11 C12 N8 . . . . -50.5(8) ?
C10 C11 C12 C17 . . . . -85.6(6) ?
W1 C11 C12 C17 . . . . -173.4(5) ?
C15 N8 C13 C14 . . . . -167.0(5) ?
C12 N8 C13 C14 . . . . 21.1(8) ?
N8 C13 C14 C10 . . . . 4.8(8) ?
C11 C10 C14 C13 . . . . -7.4(7) ?
W1 C10 C14 C13 . . . . 69.3(6) ?
C13 N8 C15 O2 . . . . -169.3(5) ?
C12 N8 C15 O2 . . . . 2.6(9) ?
C13 N8 C15 C16 . . . . 10.4(8) ?
C12 N8 C15 C16 . . . . -177.7(5) ?
N8 C12 C17 C18 . . . . 166.5(5) ?
C11 C12 C17 C18 . . . . -68.8(7) ?
C19 O4 C18 O3 . . . . 0.2(10) ?
C19 O4 C18 C17 . . . . 179.7(6) ?
C12 C17 C18 O3 . . . . -18.7(9) ?
C12 C17 C18 O4 . . . . 161.8(5) ?
C18 O4 C19 C20 . . . . -179.5(6) ?
C3 N2 B1 N6 . . . . 120.8(7) ?
N1 N2 B1 N6 . . . . -53.5(8) ?
C3 N2 B1 N4 . . . . -124.4(7) ?
N1 N2 B1 N4 . . . . 61.3(7) ?
C9 N6 B1 N2 . . . . -131.0(7) ?
N5 N6 B1 N2 . . . . 61.3(8) ?
C9 N6 B1 N4 . . . . 112.5(7) ?
N5 N6 B1 N4 . . . . -55.2(7) ?
C6 N4 B1 N2 . . . . 131.0(7) ?
N3 N4 B1 N2 . . . . -64.7(8) ?
C6 N4 B1 N6 . . . . -112.7(8) ?
N3 N4 B1 N6 . . . . 51.7(8) ?
C24 N9 N10 C26 . . . . -0.8(7) ?
W2 N9 N10 C26 . . . . -178.9(4) ?
C24 N9 N10 B2 . . . . -177.3(5) ?
W2 N9 N10 B2 . . . . 4.5(8) ?
C27 N11 N12 C29 . . . . 0.1(8) ?
W2 N11 N12 C29 . . . . -177.4(5) ?
C27 N11 N12 B2 . . . . 169.2(7) ?
W2 N11 N12 B2 . . . . -8.3(9) ?
C30 N13 N14 C32 . . . . -0.3(6) ?
W2 N13 N14 C32 . . . . 175.3(4) ?
C30 N13 N14 B2 . . . . -167.5(5) ?
W2 N13 N14 B2 . . . . 8.1(7) ?
N10 N9 C24 C25 . . . . 0.7(6) ?
W2 N9 C24 C25 . . . . 178.5(4) ?
N9 C24 C25 C26 . . . . -0.3(6) ?
N9 N10 C26 C25 . . . . 0.6(7) ?
B2 N10 C26 C25 . . . . 176.7(6) ?
C24 C25 C26 N10 . . . . -0.2(7) ?
N12 N11 C27 C28 . . . . -0.2(8) ?
W2 N11 C27 C28 . . . . 177.0(5) ?
N11 C27 C28 C29 . . . . 0.2(9) ?
N11 N12 C29 C28 . . . . 0.0(8) ?
B2 N12 C29 C28 . . . . -167.3(8) ?
C27 C28 C29 N12 . . . . -0.1(9) ?
N14 N13 C30 C31 . . . . 0.4(6) ?
W2 N13 C30 C31 . . . . -174.5(4) ?
N13 C30 C31 C32 . . . . -0.4(7) ?
N13 N14 C32 C31 . . . . 0.0(7) ?
B2 N14 C32 C31 . . . . 165.5(6) ?
C30 C31 C32 N14 . . . . 0.2(7) ?
C37 C33 C34 C35 . . . . 13.7(7) ?
W2 C33 C34 C35 . . . . 121.6(5) ?
C37 C33 C34 W2 . . . . -108.0(5) ?
C38 N16 C35 C34 . . . . -147.3(6) ?
C36 N16 C35 C34 . . . . 38.4(7) ?
C38 N16 C35 C40 . . . . 90.0(7) ?
C36 N16 C35 C40 . . . . -84.3(6) ?
C33 C34 C35 N16 . . . . -35.2(7) ?
W2 C34 C35 N16 . . . . 54.3(7) ?
C33 C34 C35 C40 . . . . 85.2(7) ?
W2 C34 C35 C40 . . . . 174.8(4) ?
C38 N16 C36 C37 . . . . 165.9(5) ?
C35 N16 C36 C37 . . . . -20.0(7) ?
N16 C36 C37 C33 . . . . -4.8(8) ?
C34 C33 C37 C36 . . . . 8.0(8) ?
W2 C33 C37 C36 . . . . -70.1(6) ?
C36 N16 C38 O6 . . . . 170.8(5) ?
C35 N16 C38 O6 . . . . -3.3(8) ?
C36 N16 C38 C39 . . . . -9.5(8) ?
C35 N16 C38 C39 . . . . 176.5(5) ?
N16 C35 C40 C41 . . . . -166.5(6) ?
C34 C35 C40 C41 . . . . 71.3(7) ?
C42 O8 C41 O7 . . . . -1.7(10) ?
C42 O8 C41 C40 . . . . -178.6(6) ?
C35 C40 C41 O7 . . . . 30.3(9) ?
C35 C40 C41 O8 . . . . -152.8(6) ?
C41 O8 C42 C43 . . . . 176.6(6) ?
C29 N12 B2 N10 . . . . -129.7(8) ?
N11 N12 B2 N10 . . . . 63.9(8) ?
C29 N12 B2 N14 . . . . 110.4(8) ?
N11 N12 B2 N14 . . . . -56.0(8) ?
C26 N10 B2 N12 . . . . 122.5(7) ?
N9 N10 B2 N12 . . . . -61.7(8) ?
C26 N10 B2 N14 . . . . -120.0(7) ?
N9 N10 B2 N14 . . . . 55.8(8) ?
C32 N14 B2 N12 . . . . -107.8(8) ?
N13 N14 B2 N12 . . . . 56.4(7) ?
C32 N14 B2 N10 . . . . 132.0(7) ?
N13 N14 B2 N10 . . . . -63.8(7) ?
